data_7230359
loop_
_publ_author_name
'Xu, Hui-Ling'
'Zeng, Xiao-Shan'
'Li, Jie'
'Xu, Yu-Ci'
'Qiu, Hai-Jiang'
'Xiao, Dong-Rong'

_publ_section_title
;
 The impact of metal ions on photoinduced electron-transfer properties:
 four photochromic metal--organic frameworks based on a naphthalenediimide
 chromophore
;
_journal_issue 17
_journal_name_full CrystEngComm
_journal_page_first 2430
_journal_paper_doi 10.1039/C8CE00213D
_journal_volume 20
_journal_year 2018
_chemical_formula_moiety '0.25(C240 H80 Cd4 N16 O96)'
_chemical_formula_sum 'C60 H20 Cd N4 O24'
_chemical_formula_weight 1293.20
_space_group_crystal_system monoclinic
_space_group_IT_number 15
_space_group_name_Hall '-I 2yc'
_space_group_name_H-M_alt 'I 1 2/c 1'
_symmetry_space_group_name_Hall '-I 2yc'
_symmetry_space_group_name_H-M 'I 1 2/c 1'
_atom_sites_solution_hydrogens geom
_atom_sites_solution_primary direct
_audit_creation_date 2017-09-15
_audit_creation_method
;
Olex2 1.2
(compiled 2015.01.26 svn.r3150 for OlexSys, GUI svn.r4998)
;
_audit_update_record
;
2017-12-18 deposited with the CCDC.
2018-03-26 downloaded from the CCDC.
;
_cell_angle_alpha 90
_cell_angle_beta 107.3541(15)
_cell_angle_gamma 90
_cell_formula_units_Z 4
_cell_length_a 18.5534(2)
_cell_length_b 22.8539(3)
_cell_length_c 20.0964(3)
_cell_measurement_reflns_used 16781
_cell_measurement_temperature 291.11(10)
_cell_measurement_theta_max 71.5260
_cell_measurement_theta_min 4.8180
_cell_volume 8133.3(2)
_computing_cell_refinement
;
CrysAlisPro, Agilent Technologies,
Version 1.171.37.35 (release 13-08-2014 CrysAlis171 .NET)
(compiled Aug 13 2014,18:06:01)
;
_computing_data_collection
;
CrysAlisPro, Agilent Technologies,
Version 1.171.37.35 (release 13-08-2014 CrysAlis171 .NET)
(compiled Aug 13 2014,18:06:01)
;
_computing_data_reduction
;
CrysAlisPro, Agilent Technologies,
Version 1.171.37.35 (release 13-08-2014 CrysAlis171 .NET)
(compiled Aug 13 2014,18:06:01)
;
_computing_molecular_graphics 'Olex2 (Dolomanov et al., 2009)'
_computing_publication_material 'Olex2 (Dolomanov et al., 2009)'
_computing_structure_refinement 'ShelXL (Sheldrick, 2008)'
_computing_structure_solution 'SIR2004 (Burla et al., 2007)'
_diffrn_ambient_temperature 293(2)
_diffrn_detector_area_resol_mean 8.0243
_diffrn_detector_type EosS2
_diffrn_measured_fraction_theta_full 0.999
_diffrn_measured_fraction_theta_max 0.990
_diffrn_measurement_details
;
#__ type_ start__ end____ width___ exp.time_
  1 omega  -31.00   53.00   1.0000    3.6400
omega____ theta____ kappa____ phi______ frames
    -       36.4703  -57.0000  120.0000 84


#__ type_ start__ end____ width___ exp.time_
  2 omega   10.00  104.00   1.0000    3.6400
omega____ theta____ kappa____ phi______ frames
    -       36.4703   77.0000  -60.0000 94


#__ type_ start__ end____ width___ exp.time_
  3 omega    1.00   75.00   1.0000    3.6400
omega____ theta____ kappa____ phi______ frames
    -       36.4703  -99.0000  -90.0000 74


#__ type_ start__ end____ width___ exp.time_
  4 omega    1.00   28.00   1.0000    3.6400
omega____ theta____ kappa____ phi______ frames
    -       36.4703   92.0000 -113.1244 27


#__ type_ start__ end____ width___ exp.time_
  5 omega   20.00  104.00   1.0000    3.6400
omega____ theta____ kappa____ phi______ frames
    -       36.4703   57.0000  120.0000 84


#__ type_ start__ end____ width___ exp.time_
  6 omega  -31.00   53.00   1.0000    3.6400
omega____ theta____ kappa____ phi______ frames
    -       36.4703  -57.0000    0.0000 84


#__ type_ start__ end____ width___ exp.time_
  7 omega   55.00  109.00   1.0000    3.6400
omega____ theta____ kappa____ phi______ frames
    -       36.4703 -178.0000  -90.0000 54


#__ type_ start__ end____ width___ exp.time_
  8 omega   40.00   98.00   1.0000   14.5500
omega____ theta____ kappa____ phi______ frames
    -      108.0000  -45.0000   30.0000 58


#__ type_ start__ end____ width___ exp.time_
  9 omega   38.00   91.00   1.0000   14.5500
omega____ theta____ kappa____ phi______ frames
    -      108.0000  -30.0000  -30.0000 53


#__ type_ start__ end____ width___ exp.time_
 10 omega   40.00   98.00   1.0000   14.5500
omega____ theta____ kappa____ phi______ frames
    -      108.0000  -45.0000 -150.0000 58


#__ type_ start__ end____ width___ exp.time_
 11 omega   87.00  178.00   1.0000   14.5500
omega____ theta____ kappa____ phi______ frames
    -      108.0000   30.0000  -90.0000 91


#__ type_ start__ end____ width___ exp.time_
 12 omega   39.00  110.00   1.0000   14.5500
omega____ theta____ kappa____ phi______ frames
    -      108.0000  -95.0000 -120.0000 71


#__ type_ start__ end____ width___ exp.time_
 13 omega   38.00   91.00   1.0000   14.5500
omega____ theta____ kappa____ phi______ frames
    -      108.0000  -30.0000 -120.0000 53


#__ type_ start__ end____ width___ exp.time_
 14 omega   41.00  126.00   1.0000   14.5500
omega____ theta____ kappa____ phi______ frames
    -      108.0000  -61.0000 -150.0000 85


#__ type_ start__ end____ width___ exp.time_
 15 omega  101.00  178.00   1.0000   14.5500
omega____ theta____ kappa____ phi______ frames
    -      108.0000  112.0000  -90.0000 77


#__ type_ start__ end____ width___ exp.time_
 16 omega   39.00  110.00   1.0000   14.5500
omega____ theta____ kappa____ phi______ frames
    -      108.0000  -95.0000 -180.0000 71


#__ type_ start__ end____ width___ exp.time_
 17 omega   81.00  176.00   1.0000   14.5500
omega____ theta____ kappa____ phi______ frames
    -      108.0000   77.0000    0.0000 95


#__ type_ start__ end____ width___ exp.time_
 18 omega   20.00  104.00   1.0000    3.6400
omega____ theta____ kappa____ phi______ frames
    -       36.4703   57.0000 -150.0000 84


#__ type_ start__ end____ width___ exp.time_
 19 omega    2.00   29.00   1.0000    3.6400
omega____ theta____ kappa____ phi______ frames
    -       36.4703   91.0000  118.5628 27


#__ type_ start__ end____ width___ exp.time_
 20 omega   18.00  106.00   1.0000    3.6400
omega____ theta____ kappa____ phi______ frames
    -       36.4703   38.0000   60.0000 88


#__ type_ start__ end____ width___ exp.time_
 21 omega  -33.00   55.00   1.0000    3.6400
omega____ theta____ kappa____ phi______ frames
    -       36.4703  -38.0000 -120.0000 88


#__ type_ start__ end____ width___ exp.time_
 22 omega  -31.00   53.00   1.0000    3.6400
omega____ theta____ kappa____ phi______ frames
    -       36.4703  -57.0000   60.0000 84


#__ type_ start__ end____ width___ exp.time_
 23 omega   87.00  178.00   1.0000   14.5500
omega____ theta____ kappa____ phi______ frames
    -      108.0000   30.0000   90.0000 91


#__ type_ start__ end____ width___ exp.time_
 24 omega   91.00  176.00   1.0000   14.5500
omega____ theta____ kappa____ phi______ frames
    -      108.0000   45.0000  150.0000 85


#__ type_ start__ end____ width___ exp.time_
 25 omega   87.00  178.00   1.0000   14.5500
omega____ theta____ kappa____ phi______ frames
    -      108.0000   30.0000 -150.0000 91


#__ type_ start__ end____ width___ exp.time_
 26 omega   91.00  176.00   1.0000   14.5500
omega____ theta____ kappa____ phi______ frames
    -      108.0000   45.0000  -30.0000 85


#__ type_ start__ end____ width___ exp.time_
 27 omega   90.00  159.00   1.0000   14.5500
omega____ theta____ kappa____ phi______ frames
    -      108.0000   61.0000   30.0000 69


#__ type_ start__ end____ width___ exp.time_
 28 omega   39.00  110.00   1.0000   14.5500
omega____ theta____ kappa____ phi______ frames
    -      108.0000  -95.0000    0.0000 71
;
_diffrn_measurement_device 'four-circle diffractometer'
_diffrn_measurement_device_type 'SuperNova, Dual, Cu at zero, EosS2'
_diffrn_measurement_method '\w scans'
_diffrn_radiation_type CuK\a
_diffrn_radiation_wavelength 1.54184
_diffrn_reflns_av_R_equivalents 0.0939
_diffrn_reflns_av_unetI/netI 0.0610
_diffrn_reflns_Laue_measured_fraction_full 0.999
_diffrn_reflns_Laue_measured_fraction_max 0.990
_diffrn_reflns_limit_h_max 22
_diffrn_reflns_limit_h_min -22
_diffrn_reflns_limit_k_max 28
_diffrn_reflns_limit_k_min -28
_diffrn_reflns_limit_l_max 24
_diffrn_reflns_limit_l_min -17
_diffrn_reflns_number 37591
_diffrn_reflns_point_group_measured_fraction_full 0.999
_diffrn_reflns_point_group_measured_fraction_max 0.990
_diffrn_reflns_theta_full 67.684
_diffrn_reflns_theta_max 71.754
_diffrn_reflns_theta_min 4.610
_exptl_absorpt_coefficient_mu 2.700
_exptl_absorpt_correction_T_max 1.00000
_exptl_absorpt_correction_T_min 0.39982
_exptl_absorpt_correction_type multi-scan
_exptl_absorpt_process_details
;
CrysAlisPro, Agilent Technologies,
Version 1.171.37.35 (release 13-08-2014 CrysAlis171 .NET)
(compiled Aug 13 2014,18:06:01)
Empirical absorption correction using spherical harmonics,
 implemented in SCALE3 ABSPACK scaling algorithm.
;
_exptl_crystal_colour yellow
_exptl_crystal_colour_primary yellow
_exptl_crystal_density_diffrn 1.056
_exptl_crystal_description block
_exptl_crystal_F_000 2592
_exptl_crystal_size_max 0.28
_exptl_crystal_size_mid 0.22
_exptl_crystal_size_min 0.15
_platon_squeeze_details
;
;
_refine_diff_density_max 1.669
_refine_diff_density_min -1.171
_refine_diff_density_rms 0.091
_refine_ls_extinction_method none
_refine_ls_goodness_of_fit_ref 1.046
_refine_ls_hydrogen_treatment constr
_refine_ls_matrix_type full
_refine_ls_number_parameters 402
_refine_ls_number_reflns 7885
_refine_ls_number_restraints 6
_refine_ls_restrained_S_all 1.047
_refine_ls_R_factor_all 0.0599
_refine_ls_R_factor_gt 0.0550
_refine_ls_shift/su_max 0.002
_refine_ls_shift/su_mean 0.000
_refine_ls_structure_factor_coef Fsqd
_refine_ls_weighting_details
;
 w=1/[\s^2^(Fo^2^)+(0.1029P)^2^]
 where P=(Fo^2^+2Fc^2^)/3
;
_refine_ls_weighting_scheme calc
_refine_ls_wR_factor_gt 0.1500
_refine_ls_wR_factor_ref 0.1555
_reflns_Friedel_coverage 0.000
_reflns_number_gt 6972
_reflns_number_total 7885
_reflns_threshold_expression 'I > 2\s(I)'
_cod_data_source_file c8ce00213d2.cif
_cod_data_source_block compound-1
_cod_depositor_comments 'Adding full bibliography for 7230359--7230362.cif.'
_cod_database_code 7230359
_shelxl_version_number 2013-2
_shelx_space_group_comment
;
The symmetry employed for this shelxl refinement is uniquely defined
by the following loop, which should always be used as a source of
symmetry information in preference to the above space-group names.
They are only intended as comments.
;
_olex2_refinement_description
;
1. Fixed Uiso
 At 1.2 times of:
  All C(H) groups
2. Uiso/Uaniso restraints and constraints
Uanis(O9) \\sim Ueq: with sigma of 0.05 and sigma for terminal atoms of 0.025
3.a Aromatic/amide H refined with riding coordinates:
 C2AA(H2AA), C5(H5), C7(H7), C13(H13), C14(H14), C18(H18), C20(H20), C22(H22),
 C28(H28), C29(H29)
;
_olex2_submission_special_instructions 'No special instructions were received'

loop_
_space_group_symop_operation_xyz
'x, y, z'
'-x, y, -z+1/2'
'x+1/2, y+1/2, z+1/2'
'-x+1/2, y+1/2, -z+1'
'-x, -y, -z'
'x, -y, z-1/2'
'-x+1/2, -y+1/2, -z+1/2'
'x+1/2, -y+1/2, z'

loop_
_atom_site_label
_atom_site_type_symbol
_atom_site_fract_x
_atom_site_fract_y
_atom_site_fract_z
_atom_site_U_iso_or_equiv
_atom_site_adp_type
_atom_site_occupancy
_atom_site_site_symmetry_order
_atom_site_calc_flag
_atom_site_refinement_flags_posn
_atom_site_refinement_flags_adp
_atom_site_refinement_flags_occupancy
Cd1 Cd 0.5000 0.70678(2) 0.2500 0.02483(12) Uani 1 2 d S T P
O1 O 0.28484(14) 0.88138(14) 0.46094(14) 0.0501(7) Uani 1 1 d . . .
O2 O 0.34486(17) 0.88380(14) 0.57514(14) 0.0537(7) Uani 1 1 d . . .
O3 O 0.63321(18) 0.88639(13) 0.62307(17) 0.0610(8) Uani 1 1 d . . .
O4 O 0.55903(19) 0.69657(14) 0.59026(18) 0.0646(9) Uani 1 1 d . . .
O5 O 0.53155(13) 0.76326(11) 0.34488(12) 0.0370(5) Uani 1 1 d . . .
O6 O 0.40821(14) 0.77961(12) 0.30552(12) 0.0399(5) Uani 1 1 d . . .
O7 O 0.55095(13) 0.63723(12) 0.18786(14) 0.0451(6) Uani 1 1 d . . .
O8 O 0.62278(12) 0.66546(11) 0.29126(12) 0.0360(5) Uani 1 1 d . . .
O9 O 0.6657(4) 0.4995(3) 0.0499(2) 0.142(3) Uani 1 1 d . U .
O10 O 0.7469(2) 0.43636(18) 0.11188(19) 0.0756(11) Uani 1 1 d . . .
O11 O 0.76562(13) 0.49191(13) 0.40683(15) 0.0493(7) Uani 1 1 d . . .
O12 O 0.92773(15) 0.55731(15) 0.29204(15) 0.0559(8) Uani 1 1 d . . .
N1 N 0.59828(18) 0.79106(13) 0.60514(16) 0.0395(7) Uani 1 1 d . . .
N2 N 0.84695(15) 0.52698(12) 0.35087(16) 0.0357(6) Uani 1 1 d . . .
C0AA C 0.3397(2) 0.87244(16) 0.50979(18) 0.0376(7) Uani 1 1 d . . .
C1AA C 0.40926(18) 0.84500(15) 0.50034(17) 0.0344(7) Uani 1 1 d . . .
C2AA C 0.4726(2) 0.83368(16) 0.55743(17) 0.0385(7) Uani 1 1 d . . .
H2AA H 0.4728 0.8437 0.6023 0.046 Uiso 1 1 calc R . .
C4 C 0.5349(2) 0.80730(17) 0.54597(18) 0.0379(7) Uani 1 1 d . . .
C5 C 0.5362(2) 0.79247(15) 0.48009(19) 0.0363(7) Uani 1 1 d . . .
H5 H 0.5793 0.7759 0.4734 0.044 Uiso 1 1 calc R . .
C6 C 0.47223(19) 0.80248(15) 0.42319(18) 0.0341(7) Uani 1 1 d . . .
C7 C 0.40896(17) 0.82920(15) 0.43383(16) 0.0323(6) Uani 1 1 d . . .
H7 H 0.3665 0.8364 0.3961 0.039 Uiso 1 1 calc R . .
C8 C 0.6460(2) 0.83581(16) 0.6406(2) 0.0421(8) Uani 1 1 d . . .
C9 C 0.7108(2) 0.81780(17) 0.7010(2) 0.0448(8) Uani 1 1 d . . .
C10 C 0.71943(19) 0.75818(16) 0.72101(18) 0.0388(8) Uani 1 1 d . . .
C11 C 0.6696(2) 0.71505(16) 0.6839(2) 0.0466(9) Uani 1 1 d . . .
C12 C 0.6043(2) 0.73189(17) 0.6234(2) 0.0442(8) Uani 1 1 d . . .
C13 C 0.7604(3) 0.85894(18) 0.7366(3) 0.0628(13) Uani 1 1 d . . .
H13 H 0.7546 0.8978 0.7222 0.075 Uiso 1 1 calc R . .
C14 C 0.6793(3) 0.65713(19) 0.7047(3) 0.0646(13) Uani 1 1 d . . .
H14 H 0.6461 0.6288 0.6800 0.078 Uiso 1 1 calc R . .
C15 C 0.47015(19) 0.78103(15) 0.35158(18) 0.0337(7) Uani 1 1 d . . .
C16 C 0.61002(17) 0.63456(13) 0.23750(17) 0.0309(6) Uani 1 1 d . . .
C17 C 0.66961(17) 0.59038(14) 0.23381(17) 0.0323(6) Uani 1 1 d . . .
C18 C 0.73160(17) 0.58131(14) 0.29158(17) 0.0303(6) Uani 1 1 d . . .
H18 H 0.7382 0.6038 0.3316 0.036 Uiso 1 1 calc R . .
C19 C 0.78358(17) 0.53873(14) 0.28942(18) 0.0334(7) Uani 1 1 d . . .
C20 C 0.7759(2) 0.50628(16) 0.2296(2) 0.0415(8) Uani 1 1 d . . .
H20 H 0.8114 0.4778 0.2288 0.050 Uiso 1 1 calc R . .
C21 C 0.7153(2) 0.51621(18) 0.1709(2) 0.0445(8) Uani 1 1 d . . .
C22 C 0.6612(2) 0.55863(17) 0.1734(2) 0.0427(8) Uani 1 1 d . . .
H22 H 0.6198 0.5653 0.1345 0.051 Uiso 1 1 calc R . .
C23 C 0.83017(18) 0.50337(15) 0.4088(2) 0.0389(7) Uani 1 1 d . . .
C24 C 0.89489(18) 0.49411(15) 0.4722(2) 0.0387(7) Uani 1 1 d . . .
C25 C 0.96924(17) 0.50509(14) 0.46982(18) 0.0340(7) Uani 1 1 d . . .
C26 C 0.98290(19) 0.52570(16) 0.4086(2) 0.0414(8) Uani 1 1 d . . .
C27 C 0.91884(19) 0.53825(17) 0.3456(2) 0.0424(8) Uani 1 1 d . . .
C28 C 0.8829(2) 0.47597(18) 0.5332(2) 0.0476(9) Uani 1 1 d . . .
H28 H 0.8338 0.4701 0.5347 0.057 Uiso 1 1 calc R . .
C29 C 1.0561(2) 0.53381(18) 0.4067(2) 0.0477(9) Uani 1 1 d . . .
H29 H 1.0649 0.5458 0.3656 0.057 Uiso 1 1 calc R . .
C30 C 0.7083(3) 0.4820(2) 0.1052(3) 0.0637(12) Uani 1 1 d . . .

loop_
_atom_site_aniso_label
_atom_site_aniso_U_11
_atom_site_aniso_U_22
_atom_site_aniso_U_33
_atom_site_aniso_U_23
_atom_site_aniso_U_13
_atom_site_aniso_U_12
Cd1 0.01480(15) 0.04021(17) 0.02370(17) 0.000 0.01219(11) 0.000
O1 0.0328(13) 0.0808(19) 0.0379(13) -0.0008(13) 0.0121(11) 0.0206(12)
O2 0.0525(16) 0.0775(19) 0.0367(14) 0.0006(13) 0.0219(12) 0.0274(14)
O3 0.0575(17) 0.0491(15) 0.0595(18) 0.0075(13) -0.0084(14) 0.0075(13)
O4 0.0548(19) 0.0562(16) 0.061(2) -0.0049(14) -0.0155(15) 0.0004(13)
O5 0.0325(11) 0.0561(14) 0.0297(11) -0.0128(10) 0.0203(9) -0.0068(10)
O6 0.0342(13) 0.0624(14) 0.0250(11) -0.0060(10) 0.0116(10) -0.0043(11)
O7 0.0230(11) 0.0555(14) 0.0543(16) -0.0182(12) 0.0077(10) 0.0078(10)
O8 0.0240(10) 0.0476(12) 0.0395(12) -0.0006(10) 0.0142(9) 0.0118(9)
O9 0.177(5) 0.154(5) 0.065(3) -0.051(3) -0.011(3) 0.075(4)
O10 0.078(2) 0.090(2) 0.072(2) -0.0269(19) 0.0435(19) 0.0211(19)
O11 0.0218(11) 0.0637(16) 0.0637(17) 0.0198(13) 0.0147(11) 0.0003(10)
O12 0.0321(13) 0.087(2) 0.0528(16) 0.0220(15) 0.0194(12) 0.0021(13)
N1 0.0346(16) 0.0494(16) 0.0321(15) -0.0032(11) 0.0060(13) 0.0107(11)
N2 0.0213(12) 0.0413(13) 0.0482(16) 0.0048(12) 0.0160(12) 0.0046(10)
C0AA 0.0373(17) 0.0486(17) 0.0326(17) 0.0014(14) 0.0189(14) 0.0104(14)
C1AA 0.0286(15) 0.0480(17) 0.0300(16) -0.0009(13) 0.0140(13) 0.0104(13)
C2AA 0.0380(18) 0.0529(18) 0.0272(15) -0.0002(14) 0.0137(13) 0.0120(14)
C4 0.0299(16) 0.0541(18) 0.0304(17) -0.0052(14) 0.0098(13) 0.0068(14)
C5 0.0246(16) 0.0504(18) 0.0359(18) -0.0079(13) 0.0119(14) 0.0038(12)
C6 0.0268(15) 0.0500(17) 0.0287(16) -0.0031(13) 0.0132(13) 0.0003(13)
C7 0.0244(14) 0.0468(16) 0.0273(15) -0.0016(13) 0.0102(12) -0.0002(12)
C8 0.0334(17) 0.0469(18) 0.0423(19) -0.0017(15) 0.0053(15) 0.0075(14)
C9 0.044(2) 0.0467(18) 0.0372(18) -0.0043(15) 0.0023(16) 0.0089(15)
C10 0.0339(17) 0.0452(17) 0.0352(18) -0.0057(14) 0.0070(15) 0.0093(14)
C11 0.043(2) 0.0437(18) 0.043(2) -0.0057(15) -0.0022(17) 0.0108(15)
C12 0.0378(18) 0.0506(19) 0.0382(19) -0.0029(16) 0.0022(15) 0.0058(15)
C13 0.057(3) 0.0432(19) 0.069(3) 0.0017(19) -0.012(2) 0.0056(18)
C14 0.062(3) 0.048(2) 0.062(3) -0.0024(19) -0.016(2) 0.0033(19)
C15 0.0297(16) 0.0469(16) 0.0321(17) -0.0013(13) 0.0208(13) -0.0004(13)
C16 0.0208(13) 0.0379(14) 0.0389(17) 0.0011(12) 0.0164(12) 0.0038(11)
C17 0.0238(14) 0.0418(15) 0.0368(17) -0.0030(13) 0.0175(13) 0.0017(12)
C18 0.0251(14) 0.0386(14) 0.0325(16) 0.0011(12) 0.0167(12) 0.0001(11)
C19 0.0213(14) 0.0409(15) 0.0424(18) 0.0031(13) 0.0164(13) 0.0020(12)
C20 0.0311(16) 0.0507(18) 0.052(2) -0.0035(16) 0.0267(16) 0.0085(14)
C21 0.0386(18) 0.055(2) 0.046(2) -0.0117(16) 0.0234(16) 0.0068(16)
C22 0.0333(17) 0.0541(19) 0.0423(19) -0.0054(16) 0.0134(15) 0.0081(15)
C23 0.0261(15) 0.0426(16) 0.054(2) 0.0090(15) 0.0203(15) 0.0063(13)
C24 0.0218(14) 0.0423(16) 0.056(2) 0.0074(15) 0.0173(14) 0.0019(12)
C25 0.0229(14) 0.0351(14) 0.049(2) 0.0063(13) 0.0187(14) 0.0046(11)
C26 0.0262(16) 0.0517(19) 0.052(2) 0.0107(16) 0.0204(15) 0.0029(13)
C27 0.0238(15) 0.0546(19) 0.056(2) 0.0106(17) 0.0221(15) 0.0018(14)
C28 0.0288(16) 0.057(2) 0.065(2) 0.0134(18) 0.0264(17) 0.0008(15)
C29 0.0305(17) 0.059(2) 0.060(2) 0.0181(18) 0.0224(16) 0.0029(15)
C30 0.068(3) 0.076(3) 0.054(3) -0.015(2) 0.028(2) 0.016(2)

loop_
_atom_type_symbol
_atom_type_description
_atom_type_scat_dispersion_real
_atom_type_scat_dispersion_imag
_atom_type_scat_source
C C 0.0181 0.0091 'International Tables Vol C Tables 4.2.6.8 and 6.1.1.4'
H H 0.0000 0.0000 'International Tables Vol C Tables 4.2.6.8 and 6.1.1.4'
Cd Cd 0.1185 4.6533 'International Tables Vol C Tables 4.2.6.8 and 6.1.1.4'
N N 0.0311 0.0180 'International Tables Vol C Tables 4.2.6.8 and 6.1.1.4'
O O 0.0492 0.0322 'International Tables Vol C Tables 4.2.6.8 and 6.1.1.4'

loop_
_geom_angle_atom_site_label_1
_geom_angle_atom_site_label_2
_geom_angle_atom_site_label_3
_geom_angle
_geom_angle_site_symmetry_1
_geom_angle_site_symmetry_3
O5 Cd1 O5 109.30(13) 2_655 .
O5 Cd1 O7 88.97(10) 2_655 .
O5 Cd1 O7 142.13(8) . .
O5 Cd1 O7 88.97(10) . 2_655
O5 Cd1 O7 142.13(8) 2_655 2_655
O5 Cd1 O8 120.54(8) 2_655 .
O5 Cd1 O8 87.24(8) 2_655 2_655
O5 Cd1 O8 87.24(8) . .
O5 Cd1 O8 120.54(8) . 2_655
O5 Cd1 C16 114.90(9) . .
O5 Cd1 C16 114.90(9) 2_655 2_655
O5 Cd1 C16 106.72(9) . 2_655
O5 Cd1 C16 106.72(9) 2_655 .
O7 Cd1 O7 96.37(15) . 2_655
O7 Cd1 C16 94.03(9) . 2_655
O7 Cd1 C16 94.03(9) 2_655 .
O7 Cd1 C16 27.50(9) 2_655 2_655
O7 Cd1 C16 27.50(9) . .
O8 Cd1 O7 92.34(8) . 2_655
O8 Cd1 O7 55.18(8) 2_655 2_655
O8 Cd1 O7 55.18(8) . .
O8 Cd1 O7 92.34(8) 2_655 .
O8 Cd1 O8 133.15(12) . 2_655
O8 Cd1 C16 113.47(9) . 2_655
O8 Cd1 C16 113.47(9) 2_655 .
O8 Cd1 C16 27.71(9) . .
O8 Cd1 C16 27.71(9) 2_655 2_655
C16 Cd1 C16 104.45(13) . 2_655
C15 O5 Cd1 105.3(2) . .
C16 O7 Cd1 90.27(19) . .
C16 O8 Cd1 90.47(18) . .
C8 N1 C4 117.8(3) . .
C12 N1 C4 116.4(3) . .
C12 N1 C8 125.8(3) . .
C23 N2 C19 117.0(3) . .
C27 N2 C19 116.8(3) . .
C27 N2 C23 126.2(3) . .
O1 C0AA O2 125.1(3) . .
O1 C0AA C1AA 121.3(3) . .
O2 C0AA C1AA 113.6(3) . .
C2AA C1AA C0AA 121.2(3) . .
C7 C1AA C0AA 118.5(3) . .
C7 C1AA C2AA 120.3(3) . .
C4 C2AA C1AA 118.9(3) . .
C2AA C4 N1 119.3(3) . .
C5 C4 N1 119.0(3) . .
C5 C4 C2AA 121.6(3) . .
C4 C5 C6 119.5(3) . .
C5 C6 C15 120.0(3) . .
C7 C6 C5 119.6(3) . .
C7 C6 C15 120.3(3) . .
C1AA C7 C6 120.1(3) . .
O3 C8 N1 120.6(3) . .
O3 C8 C9 122.8(4) . .
N1 C8 C9 116.6(3) . .
C10 C9 C8 119.6(3) . .
C13 C9 C8 119.5(4) . .
C13 C9 C10 120.9(3) . .
C10 C10 C9 118.9(4) 7_666 .
C11 C10 C9 121.6(3) . .
C11 C10 C10 119.5(4) . 7_666
C10 C11 C12 119.9(3) . .
C14 C11 C10 120.3(3) . .
C14 C11 C12 119.7(4) . .
O4 C12 N1 120.9(3) . .
O4 C12 C11 122.6(4) . .
N1 C12 C11 116.5(3) . .
C9 C13 C14 120.2(4) . 7_666
C11 C14 C13 120.1(4) . 7_666
O5 C15 C6 116.2(3) . .
O6 C15 O5 125.4(3) . .
O6 C15 C6 118.3(3) . .
O7 C16 Cd1 62.23(16) . .
O7 C16 O8 124.0(3) . .
O7 C16 C17 118.3(3) . .
O8 C16 Cd1 61.82(15) . .
O8 C16 C17 117.7(3) . .
C17 C16 Cd1 175.4(2) . .
C18 C17 C16 119.6(3) . .
C22 C17 C16 120.0(3) . .
C22 C17 C18 120.4(3) . .
C19 C18 C17 119.5(3) . .
C18 C19 N2 119.9(3) . .
C18 C19 C20 120.9(3) . .
C20 C19 N2 119.1(3) . .
C19 C20 C21 120.0(3) . .
C20 C21 C22 119.3(3) . .
C20 C21 C30 119.9(3) . .
C22 C21 C30 120.8(4) . .
C17 C22 C21 119.9(3) . .
O11 C23 N2 121.2(3) . .
O11 C23 C24 122.3(3) . .
N2 C23 C24 116.5(3) . .
C25 C24 C23 119.5(3) . .
C28 C24 C23 120.3(3) . .
C28 C24 C25 120.2(3) . .
C25 C25 C24 119.1(4) 5_766 .
C26 C25 C24 121.3(3) . .
C26 C25 C25 119.6(4) . 5_766
C25 C26 C27 120.2(3) . .
C29 C26 C25 120.2(3) . .
C29 C26 C27 119.6(3) . .
O12 C27 N2 121.3(3) . .
O12 C27 C26 122.6(3) . .
N2 C27 C26 116.2(3) . .
C24 C28 C29 120.7(3) . 5_766
C26 C29 C28 120.1(4) . 5_766
O9 C30 O10 124.3(5) . .
O9 C30 C21 119.4(4) . .
O10 C30 C21 116.2(4) . .

loop_
_geom_bond_atom_site_label_1
_geom_bond_atom_site_label_2
_geom_bond_distance
_geom_bond_site_symmetry_2
Cd1 O5 2.231(2) 2_655
Cd1 O5 2.231(2) .
Cd1 O7 2.384(2) 2_655
Cd1 O7 2.384(2) .
Cd1 O8 2.375(2) .
Cd1 O8 2.375(2) 2_655
Cd1 C16 2.694(3) .
Cd1 C16 2.694(3) 2_655
O1 C0AA 1.202(4) .
O2 C0AA 1.314(4) .
O3 C8 1.211(5) .
O4 C12 1.211(5) .
O5 C15 1.254(4) .
O6 C15 1.242(4) .
O7 C16 1.244(4) .
O8 C16 1.253(4) .
O9 C30 1.222(7) .
O10 C30 1.250(6) .
O11 C23 1.215(4) .
O12 C27 1.217(5) .
N1 C4 1.449(4) .
N1 C8 1.401(5) .
N1 C12 1.397(5) .
N2 C19 1.454(4) .
N2 C23 1.399(5) .
N2 C27 1.393(4) .
C0AA C1AA 1.497(4) .
C1AA C2AA 1.400(4) .
C1AA C7 1.383(4) .
C2AA C4 1.382(5) .
C4 C5 1.374(5) .
C5 C6 1.399(5) .
C6 C7 1.395(5) .
C6 C15 1.510(5) .
C8 C9 1.488(5) .
C9 C10 1.416(5) .
C9 C13 1.361(6) .
C10 C10 1.413(6) 7_666
C10 C11 1.404(5) .
C11 C12 1.489(5) .
C11 C14 1.384(6) .
C13 C14 1.410(6) 7_666
C14 C13 1.410(6) 7_666
C16 C17 1.515(4) .
C17 C18 1.385(4) .
C17 C22 1.383(5) .
C18 C19 1.380(4) .
C19 C20 1.383(5) .
C20 C21 1.384(5) .
C21 C22 1.408(5) .
C21 C30 1.505(6) .
C23 C24 1.483(5) .
C24 C25 1.417(4) .
C24 C28 1.373(5) .
C25 C25 1.415(6) 5_766
C25 C26 1.409(5) .
C26 C27 1.483(5) .
C26 C29 1.381(5) .
C28 C29 1.406(5) 5_766
C29 C28 1.406(5) 5_766

loop_
_platon_squeeze_void_nr
_platon_squeeze_void_average_x
_platon_squeeze_void_average_y
_platon_squeeze_void_average_z
_platon_squeeze_void_volume
_platon_squeeze_void_count_electrons
_platon_squeeze_void_content
1 -0.007 -0.001 -0.009 3735 992 ' '
